data_2237853
loop_
_publ_author_name
'Petrusenko, Svitlana R.'
'Stetsyuk, Oleg M.'
'Omelchenko, Irina V.'

_publ_section_title
;
 <i>catena</i>-Poly[[manganese(III)-bis{\m-2-[(2-hydroxyethyl)iminomethyl]-6-methoxyphenolato-\k^3^<i>O</i>^1^,<i>N</i>:<i>O</i>^2^;\k^3^<i>O</i>^2^:<i>N</i>,<i>O</i>^1^}]
 iodide]
;
_journal_coeditor_code HB7060
_journal_issue 6
_journal_name_full 'Acta Crystallographica Section E'
_journal_page_first m326
_journal_page_last m327
_journal_paper_doi 10.1107/S1600536813012695
_journal_volume 69
_journal_year 2013
_chemical_formula_iupac '[Mn (C10 H12 N1 O3)2] I'
_chemical_formula_moiety 'C20 H24 Mn N2 O6 +, I -'
_chemical_formula_sum 'C20 H24 I Mn N2 O6'
_chemical_formula_weight 570.25
_chemical_name_systematic
'<i>catena</i>-Poly[[manganese(III)-bis{\m-2-[(2-hydroxyethyl)iminomethyl]-6-methoxyphenolato-\k^3^<i>O</i>^1^,<i>N</i>:<i>O</i>^2^;\k^3^<i>O</i>^2^:<i>N</i>,<i>O</i>^1^}] iodide]'
_space_group_IT_number 29
_symmetry_cell_setting orthorhombic
_symmetry_space_group_name_Hall 'P 2c -2ac'
_symmetry_space_group_name_H-M 'P c a 21'
_atom_sites_solution_hydrogens geom
_atom_sites_solution_primary direct
_atom_sites_solution_secondary difmap
_audit_creation_method SHELXL-97
_cell_angle_alpha 90.00
_cell_angle_beta 90.00
_cell_angle_gamma 90.00
_cell_formula_units_Z 4
_cell_length_a 18.880(2)
_cell_length_b 5.8979(10)
_cell_length_c 20.916(2)
_cell_measurement_reflns_used 861
_cell_measurement_temperature 298(2)
_cell_measurement_theta_max 32.27
_cell_measurement_theta_min 2.90
_cell_volume 2329.0(5)
_computing_cell_refinement 'CrysAlis RED (Agilent, 2011)'
_computing_data_collection 'CrysAlis CCD (Agilent, 2011)'
_computing_data_reduction 'CrysAlis RED (Agilent, 2011)'
_computing_molecular_graphics 'SHELXTL (Sheldrick, 2008)'
_computing_publication_material 'publCIF (Westrip, 2010)'
_computing_structure_refinement 'OLEX2 (Dolomanov et al., 2009)'
_computing_structure_solution 'SHELXS97 (Sheldrick, 2008)'
_diffrn_ambient_temperature 298(2)
_diffrn_detector_area_resol_mean 16.1827
_diffrn_measured_fraction_theta_full 0.993
_diffrn_measured_fraction_theta_max 0.993
_diffrn_measurement_device_type 'Agilent Xcalibur Sapphire3'
_diffrn_measurement_method '\w scans'
_diffrn_radiation_monochromator graphite
_diffrn_radiation_source 'Enhance (Mo) X-ray Source'
_diffrn_radiation_type MoK\a
_diffrn_radiation_wavelength 0.71073
_diffrn_reflns_av_R_equivalents 0.0781
_diffrn_reflns_av_sigmaI/netI 0.1505
_diffrn_reflns_limit_h_max 10
_diffrn_reflns_limit_h_min -26
_diffrn_reflns_limit_k_max 8
_diffrn_reflns_limit_k_min -6
_diffrn_reflns_limit_l_max 28
_diffrn_reflns_limit_l_min -29
_diffrn_reflns_number 7841
_diffrn_reflns_theta_full 30.00
_diffrn_reflns_theta_max 30.00
_diffrn_reflns_theta_min 3.45
_diffrn_standards_decay_% 1
_diffrn_standards_interval_count 50
_diffrn_standards_number 2
_exptl_absorpt_coefficient_mu 1.929
_exptl_absorpt_correction_T_max 0.6990
_exptl_absorpt_correction_T_min 0.5126
_exptl_absorpt_correction_type multi-scan
_exptl_absorpt_process_details
;
(CrysAlis PRO; Agilent, 2011)
;
_exptl_crystal_colour brown
_exptl_crystal_density_diffrn 1.626
_exptl_crystal_density_method 'not measured'
_exptl_crystal_description block
_exptl_crystal_F_000 1136
_exptl_crystal_size_max 0.40
_exptl_crystal_size_mid 0.20
_exptl_crystal_size_min 0.20
_refine_diff_density_max 1.493
_refine_diff_density_min -0.657
_refine_ls_abs_structure_details 'Flack (1983), 1276 Friedel pairs'
_refine_ls_abs_structure_Flack 0.59(3)
_refine_ls_extinction_method none
_refine_ls_goodness_of_fit_ref 0.922
_refine_ls_hydrogen_treatment constr
_refine_ls_matrix_type full
_refine_ls_number_parameters 282
_refine_ls_number_reflns 4752
_refine_ls_number_restraints 1
_refine_ls_restrained_S_all 0.922
_refine_ls_R_factor_all 0.1895
_refine_ls_R_factor_gt 0.0756
_refine_ls_shift/su_max 0.000
_refine_ls_shift/su_mean 0.000
_refine_ls_structure_factor_coef Fsqd
_refine_ls_weighting_details 'calc w=1/[\s^2^(Fo^2^)+(0.0550P)^2^+0.0000P] where P=(Fo^2^+2Fc^2^)/3'
_refine_ls_weighting_scheme calc
_refine_ls_wR_factor_gt 0.1373
_refine_ls_wR_factor_ref 0.1731
_reflns_number_gt 2094
_reflns_number_total 4752
_reflns_threshold_expression I>2\s(I)
_cod_data_source_file hb7060.cif
_cod_data_source_block I
_cod_original_cell_volume 2329.1(5)
_cod_database_code 2237853
_cod_database_fobs_code 2237853

loop_
_symmetry_equiv_pos_as_xyz
'x, y, z'
'-x, -y, z+1/2'
'x+1/2, -y, z'
'-x+1/2, y, z+1/2'

loop_
_atom_site_type_symbol
_atom_site_label
_atom_site_fract_x
_atom_site_fract_y
_atom_site_fract_z
_atom_site_U_iso_or_equiv
_atom_site_adp_type
_atom_site_calc_flag
_atom_site_refinement_flags
_atom_site_occupancy
_atom_site_symmetry_multiplicity
_atom_site_disorder_assembly
_atom_site_disorder_group
I I1A 0.08961(6) 0.43638(19) 0.26350(5) 0.0583(4) Uani d P 0.690(2) 1 A 1
I I1B 0.08839(17) -0.0686(6) 0.20195(17) 0.0752(12) Uani d P 0.310(2) 1 A 2
Mn Mn1 -0.00346(8) -0.2483(4) -0.01586(13) 0.0360(3) Uani d . 1 1 . .
O O1 0.0867(4) -0.3014(13) -0.0471(4) 0.046(2) Uani d . 1 1 . .
N N1 -0.0240(4) -0.0371(15) -0.0905(5) 0.036(2) Uani d . 1 1 . .
C C1 0.0895(7) -0.0934(19) -0.1467(5) 0.045(3) Uani d . 1 1 . .
N N2 0.0178(4) -0.4584(16) 0.0605(4) 0.036(2) Uani d . 1 1 . .
O O2 0.2049(4) -0.5108(13) -0.0732(4) 0.057(2) Uani d . 1 1 . .
C C2 0.1194(6) -0.2539(19) -0.1020(6) 0.041(3) Uani d . 1 1 . .
O O3 -0.0923(4) -0.1935(15) 0.0153(4) 0.049(2) Uani d . 1 1 . .
C C3 0.1822(6) -0.354(3) -0.1174(7) 0.058(4) Uani d . 1 1 . .
O O4 -0.2124(5) 0.0167(19) 0.0405(6) 0.095(4) Uani d . 1 1 . .
C C4 0.2190(7) -0.297(2) -0.1702(6) 0.060(4) Uani d . 1 1 . .
H H4 0.2633 -0.3603 -0.1782 0.072 Uiso calc R 1 1 . .
O O5 -0.0455(4) 0.4550(13) -0.0775(4) 0.048(2) Uani d . 1 1 . .
H H5 -0.0337 0.4208 -0.1158 0.072 Uiso d R 1 1 . .
C C5 0.1889(7) -0.138(2) -0.2134(6) 0.067(4) Uani d . 1 1 . .
H H5A 0.2124 -0.1046 -0.2514 0.081 Uiso calc R 1 1 . .
O O6 0.0391(4) -0.9640(12) 0.0445(4) 0.047(2) Uani d . 1 1 . .
H H6 0.0484 -0.9805 0.0846 0.071 Uiso d R 1 1 . .
C C6 0.1268(7) -0.035(2) -0.2004(6) 0.053(3) Uani d . 1 1 . .
H H6A 0.1093 0.0758 -0.2279 0.063 Uiso calc R 1 1 . .
C C7 0.0196(6) 0.000(2) -0.1382(6) 0.042(3) Uani d . 1 1 . .
H H7 0.0037 0.0981 -0.1700 0.050 Uiso calc R 1 1 . .
C C8 0.2479(9) -0.695(2) -0.0966(9) 0.078(5) Uani d . 1 1 . .
H H8A 0.2609 -0.7920 -0.0616 0.117 Uiso calc R 1 1 . .
H H8B 0.2900 -0.6354 -0.1162 0.117 Uiso calc R 1 1 . .
H H8C 0.2216 -0.7807 -0.1275 0.117 Uiso calc R 1 1 . .
C C9 -0.0945(6) -0.3948(19) 0.1152(5) 0.040(3) Uani d . 1 1 . .
C C10 -0.1217(6) -0.256(2) 0.0695(6) 0.039(3) Uani d . 1 1 . .
C C11 -0.1901(6) -0.1460(19) 0.0850(6) 0.041(3) Uani d . 1 1 . .
C C12 -0.2257(6) -0.200(2) 0.1367(7) 0.056(4) Uani d . 1 1 . .
H H12 -0.2695 -0.1327 0.1443 0.067 Uiso calc R 1 1 . .
C C13 -0.1983(6) -0.358(2) 0.1810(8) 0.065(4) Uani d . 1 1 . .
H H13 -0.2246 -0.4019 0.2165 0.078 Uiso calc R 1 1 . .
C C14 -0.1321(7) -0.445(2) 0.1705(6) 0.060(4) Uani d . 1 1 . .
H H14 -0.1119 -0.5401 0.2010 0.072 Uiso calc R 1 1 . .
C C15 -0.0250(6) -0.496(2) 0.1054(6) 0.048(3) Uani d . 1 1 . .
H H15 -0.0105 -0.6015 0.1359 0.058 Uiso calc R 1 1 . .
C C16 -0.2537(8) 0.190(2) 0.0618(7) 0.065(4) Uani d . 1 1 . .
H H16A -0.2654 0.2880 0.0267 0.098 Uiso calc R 1 1 . .
H H16B -0.2285 0.2746 0.0937 0.098 Uiso calc R 1 1 . .
H H16C -0.2964 0.1298 0.0800 0.098 Uiso calc R 1 1 . .
C C17 -0.0928(5) 0.0769(15) -0.0985(7) 0.049(3) Uani d . 1 1 . .
H H17A -0.1310 -0.0249 -0.0869 0.059 Uiso calc R 1 1 . .
H H17B -0.0993 0.1225 -0.1427 0.059 Uiso calc R 1 1 . .
C C18 -0.0929(6) 0.2899(19) -0.0539(6) 0.044(3) Uani d . 1 1 . .
H H18A -0.1403 0.3529 -0.0517 0.053 Uiso calc R 1 1 . .
H H18B -0.0789 0.2458 -0.0110 0.053 Uiso calc R 1 1 . .
C C19 0.0885(6) -0.7926(19) 0.0222(7) 0.048(4) Uani d . 1 1 . .
H H19A 0.0769 -0.7521 -0.0215 0.058 Uiso calc R 1 1 . .
H H19B 0.1360 -0.8551 0.0224 0.058 Uiso calc R 1 1 . .
C C20 0.0869(5) -0.5841(19) 0.0628(5) 0.040(3) Uani d . 1 1 . .
H H20A 0.1244 -0.4829 0.0491 0.048 Uiso calc R 1 1 . .
H H20B 0.0966 -0.6267 0.1068 0.048 Uiso calc R 1 1 . .

loop_
_atom_site_aniso_label
_atom_site_aniso_U_11
_atom_site_aniso_U_22
_atom_site_aniso_U_33
_atom_site_aniso_U_12
_atom_site_aniso_U_13
_atom_site_aniso_U_23
I1A 0.0828(7) 0.0563(6) 0.0359(5) -0.0091(7) -0.0043(9) -0.0054(10)
I1B 0.087(2) 0.0596(19) 0.079(2) -0.0057(18) 0.011(2) -0.002(2)
Mn1 0.0441(6) 0.0298(5) 0.0340(6) 0.0027(6) 0.0010(7) 0.0055(6)
O1 0.054(5) 0.049(5) 0.036(4) 0.008(4) -0.007(5) 0.010(4)
N1 0.039(5) 0.027(5) 0.042(5) -0.009(4) 0.005(5) -0.015(5)
C1 0.070(8) 0.034(6) 0.031(5) 0.014(6) 0.010(7) 0.000(5)
N2 0.038(5) 0.038(5) 0.033(5) 0.017(4) 0.003(4) 0.014(5)
O2 0.079(5) 0.051(5) 0.040(5) 0.039(4) 0.013(5) 0.008(5)
C2 0.044(6) 0.038(7) 0.043(7) -0.003(5) 0.005(6) -0.007(6)
O3 0.056(5) 0.054(6) 0.038(5) 0.011(4) 0.014(5) 0.015(5)
C3 0.044(7) 0.087(10) 0.044(7) -0.012(7) 0.023(6) -0.027(8)
O4 0.075(6) 0.146(11) 0.065(7) 0.057(7) -0.009(6) -0.006(8)
C4 0.069(8) 0.077(11) 0.034(7) 0.018(8) 0.011(7) -0.013(8)
O5 0.069(5) 0.043(5) 0.033(4) -0.011(4) -0.010(4) -0.008(5)
C5 0.097(10) 0.076(10) 0.028(6) -0.005(9) 0.020(7) -0.011(7)
O6 0.069(5) 0.030(4) 0.043(4) -0.010(4) -0.009(5) 0.006(5)
C6 0.076(8) 0.048(7) 0.035(6) 0.004(7) 0.008(7) 0.003(7)
C7 0.054(7) 0.028(7) 0.044(7) 0.002(5) -0.008(6) -0.001(6)
C8 0.085(8) 0.043(8) 0.106(15) 0.012(7) 0.006(11) -0.004(10)
C9 0.045(6) 0.041(7) 0.035(5) -0.008(5) -0.003(6) 0.010(6)
C10 0.051(7) 0.042(7) 0.025(5) 0.002(5) -0.003(6) -0.004(6)
C11 0.040(6) 0.041(7) 0.041(6) 0.011(5) -0.014(6) 0.013(6)
C12 0.048(7) 0.061(10) 0.057(9) 0.006(7) -0.009(7) 0.002(9)
C13 0.058(7) 0.065(9) 0.071(10) 0.002(7) 0.036(8) 0.018(8)
C14 0.078(8) 0.062(9) 0.040(7) 0.020(7) 0.007(7) 0.004(8)
C15 0.063(8) 0.042(8) 0.039(6) 0.000(6) -0.022(7) 0.007(6)
C16 0.067(8) 0.069(10) 0.059(9) 0.016(7) 0.010(8) -0.016(9)
C17 0.029(5) 0.016(5) 0.102(10) -0.005(4) -0.018(7) 0.016(7)
C18 0.046(6) 0.049(8) 0.037(6) -0.010(6) -0.010(6) 0.011(6)
C19 0.048(7) 0.025(7) 0.072(10) 0.008(5) 0.006(7) -0.010(7)
C20 0.042(5) 0.048(7) 0.030(5) -0.010(5) -0.018(6) 0.005(6)

loop_
_atom_type_symbol
_atom_type_description
_atom_type_scat_dispersion_real
_atom_type_scat_dispersion_imag
_atom_type_scat_source
C C 0.0033 0.0016 'International Tables Vol C Tables 4.2.6.8 and 6.1.1.4'
H H 0.0000 0.0000 'International Tables Vol C Tables 4.2.6.8 and 6.1.1.4'
I I -0.4742 1.8119 'International Tables Vol C Tables 4.2.6.8 and 6.1.1.4'
Mn Mn 0.3368 0.7283 'International Tables Vol C Tables 4.2.6.8 and 6.1.1.4'
N N 0.0061 0.0033 'International Tables Vol C Tables 4.2.6.8 and 6.1.1.4'
O O 0.0106 0.0060 'International Tables Vol C Tables 4.2.6.8 and 6.1.1.4'

loop_
_geom_angle_atom_site_label_1
_geom_angle_atom_site_label_2
_geom_angle_atom_site_label_3
_geom_angle_site_symmetry_1
_geom_angle_site_symmetry_3
_geom_angle
O3 Mn1 O1 . . 179.5(5)
O3 Mn1 N1 . . 89.5(4)
O1 Mn1 N1 . . 90.5(3)
O3 Mn1 N2 . . 90.5(4)
O1 Mn1 N2 . . 89.6(3)
N1 Mn1 N2 . . 179.2(5)
O3 Mn1 O6 . 1_565 89.8(4)
O1 Mn1 O6 . 1_565 89.8(3)
N1 Mn1 O6 . 1_565 92.4(3)
N2 Mn1 O6 . 1_565 86.8(3)
O3 Mn1 O5 . 1_545 91.0(4)
O1 Mn1 O5 . 1_545 89.5(3)
N1 Mn1 O5 . 1_545 88.3(3)
N2 Mn1 O5 . 1_545 92.5(4)
O6 Mn1 O5 1_565 1_545 179.0(4)
C2 O1 Mn1 . . 134.0(7)
C7 N1 C17 . . 113.0(10)
C7 N1 Mn1 . . 124.6(7)
C17 N1 Mn1 . . 122.3(8)
C6 C1 C7 . . 118.3(12)
C6 C1 C2 . . 119.7(12)
C7 C1 C2 . . 121.9(11)
C15 N2 C20 . . 116.4(9)
C15 N2 Mn1 . . 124.1(7)
C20 N2 Mn1 . . 119.4(7)
C3 O2 C8 . . 117.0(11)
O1 C2 C3 . . 121.0(12)
O1 C2 C1 . . 120.9(10)
C3 C2 C1 . . 118.1(12)
C10 O3 Mn1 . . 130.1(8)
C4 C3 C2 . . 122.2(15)
C4 C3 O2 . . 123.9(11)
C2 C3 O2 . . 113.8(11)
C16 O4 C11 . . 118.0(12)
C3 C4 C5 . . 118.7(13)
C3 C4 H4 . . 120.7
C5 C4 H4 . . 120.7
C18 O5 Mn1 . 1_565 122.9(7)
C18 O5 H5 . . 109.4
Mn1 O5 H5 1_565 . 127.6
C6 C5 C4 . . 121.1(12)
C6 C5 H5A . . 119.4
C4 C5 H5A . . 119.4
C19 O6 Mn1 . 1_545 124.6(8)
C19 O6 H6 . . 105.1
Mn1 O6 H6 1_545 . 122.3
C5 C6 C1 . . 119.9(13)
C5 C6 H6A . . 120.0
C1 C6 H6A . . 120.0
N1 C7 C1 . . 127.1(11)
N1 C7 H7 . . 116.5
C1 C7 H7 . . 116.5
O2 C8 H8A . . 109.5
O2 C8 H8B . . 109.5
H8A C8 H8B . . 109.5
O2 C8 H8C . . 109.5
H8A C8 H8C . . 109.5
H8B C8 H8C . . 109.5
C10 C9 C14 . . 121.4(11)
C10 C9 C15 . . 119.3(10)
C14 C9 C15 . . 119.2(11)
O3 C10 C9 . . 128.1(11)
O3 C10 C11 . . 115.6(10)
C9 C10 C11 . . 116.1(11)
C12 C11 O4 . . 124.0(10)
C12 C11 C10 . . 121.4(11)
O4 C11 C10 . . 114.6(10)
C11 C12 C13 . . 120.8(11)
C11 C12 H12 . . 119.6
C13 C12 H12 . . 119.6
C14 C13 C12 . . 118.6(12)
C14 C13 H13 . . 120.7
C12 C13 H13 . . 120.7
C13 C14 C9 . . 121.2(13)
C13 C14 H14 . . 119.4
C9 C14 H14 . . 119.4
N2 C15 C9 . . 127.5(11)
N2 C15 H15 . . 116.3
C9 C15 H15 . . 116.3
O4 C16 H16A . . 109.5
O4 C16 H16B . . 109.5
H16A C16 H16B . . 109.5
O4 C16 H16C . . 109.5
H16A C16 H16C . . 109.5
H16B C16 H16C . . 109.5
N1 C17 C18 . . 107.4(9)
N1 C17 H17A . . 110.2
C18 C17 H17A . . 110.2
N1 C17 H17B . . 110.2
C18 C17 H17B . . 110.2
H17A C17 H17B . . 108.5
O5 C18 C17 . . 110.1(9)
O5 C18 H18A . . 109.6
C17 C18 H18A . . 109.6
O5 C18 H18B . . 109.6
C17 C18 H18B . . 109.6
H18A C18 H18B . . 108.2
O6 C19 C20 . . 112.1(10)
O6 C19 H19A . . 109.2
C20 C19 H19A . . 109.2
O6 C19 H19B . . 109.2
C20 C19 H19B . . 109.2
H19A C19 H19B . . 107.9
C19 C20 N2 . . 113.9(9)
C19 C20 H20A . . 108.8
N2 C20 H20A . . 108.8
C19 C20 H20B . . 108.8
N2 C20 H20B . . 108.8
H20A C20 H20B . . 107.7

loop_
_geom_bond_atom_site_label_1
_geom_bond_atom_site_label_2
_geom_bond_site_symmetry_2
_geom_bond_distance
_geom_bond_publ_flag
Mn1 O3 . 1.829(8) y
Mn1 O1 . 1.849(8) y
Mn1 N1 . 2.035(10) y
Mn1 N2 . 2.061(9) y
Mn1 O6 1_565 2.247(8) y
Mn1 O5 1_545 2.315(8) y
O1 C2 . 1.335(14) ?
N1 C7 . 1.312(14) ?
N1 C17 . 1.473(13) ?
C1 C6 . 1.371(16) ?
C1 C7 . 1.443(16) ?
C1 C2 . 1.445(16) ?
N2 C15 . 1.259(15) ?
N2 C20 . 1.502(13) ?
O2 C3 . 1.376(17) ?
O2 C8 . 1.442(14) ?
C2 C3 . 1.363(16) ?
O3 C10 . 1.315(13) ?
C3 C4 . 1.349(18) ?
O4 C16 . 1.361(14) ?
O4 C11 . 1.401(14) ?
C4 C5 . 1.421(18) ?
C4 H4 . 0.9300 ?
O5 C18 . 1.412(12) ?
O5 Mn1 1_565 2.315(8) ?
O5 H5 . 0.8547 ?
C5 C6 . 1.348(17) ?
C5 H5A . 0.9300 ?
O6 C19 . 1.453(13) ?
O6 Mn1 1_545 2.247(8) ?
O6 H6 . 0.8625 ?
C6 H6A . 0.9300 ?
C7 H7 . 0.9300 ?
C8 H8A . 0.9600 ?
C8 H8B . 0.9600 ?
C8 H8C . 0.9600 ?
C9 C10 . 1.358(15) ?
C9 C14 . 1.391(16) ?
C9 C15 . 1.457(17) ?
C10 C11 . 1.482(16) ?
C11 C12 . 1.312(17) ?
C12 C13 . 1.414(19) ?
C12 H12 . 0.9300 ?
C13 C14 . 1.369(16) ?
C13 H13 . 0.9300 ?
C14 H14 . 0.9300 ?
C15 H15 . 0.9300 ?
C16 H16A . 0.9600 ?
C16 H16B . 0.9600 ?
C16 H16C . 0.9600 ?
C17 C18 . 1.566(16) ?
C17 H17A . 0.9700 ?
C17 H17B . 0.9700 ?
C18 H18A . 0.9700 ?
C18 H18B . 0.9700 ?
C19 C20 . 1.496(17) ?
C19 H19A . 0.9700 ?
C19 H19B . 0.9700 ?
C20 H20A . 0.9700 ?
C20 H20B . 0.9700 ?

loop_
_geom_hbond_atom_site_label_D
_geom_hbond_atom_site_label_H
_geom_hbond_atom_site_label_A
_geom_hbond_site_symmetry_A
_geom_hbond_distance_DH
_geom_hbond_distance_HA
_geom_hbond_distance_DA
_geom_hbond_angle_DHA
O5 H5 I1A 2_564 0.86 2.86 3.488(8) 131

loop_
_geom_torsion_atom_site_label_1
_geom_torsion_atom_site_label_2
_geom_torsion_atom_site_label_3
_geom_torsion_atom_site_label_4
_geom_torsion_site_symmetry_1
_geom_torsion
O3 Mn1 O1 C2 . -10E1(6)
N1 Mn1 O1 C2 . -10.8(10)
N2 Mn1 O1 C2 . 170.0(11)
O6 Mn1 O1 C2 1_565 -103.2(10)
O5 Mn1 O1 C2 1_545 77.5(10)
O3 Mn1 N1 C7 . -176.6(9)
O1 Mn1 N1 C7 . 3.9(9)
N2 Mn1 N1 C7 . 10E1(3)
O6 Mn1 N1 C7 1_565 93.7(8)
O5 Mn1 N1 C7 1_545 -85.6(9)
O3 Mn1 N1 C17 . -1.3(8)
O1 Mn1 N1 C17 . 179.1(8)
N2 Mn1 N1 C17 . -9E1(3)
O6 Mn1 N1 C17 1_565 -91.1(8)
O5 Mn1 N1 C17 1_545 89.7(8)
O3 Mn1 N2 C15 . -1.5(10)
O1 Mn1 N2 C15 . 178.0(10)
N1 Mn1 N2 C15 . 9E1(3)
O6 Mn1 N2 C15 1_565 88.2(10)
O5 Mn1 N2 C15 1_545 -92.5(10)
O3 Mn1 N2 C20 . 175.9(8)
O1 Mn1 N2 C20 . -4.6(8)
N1 Mn1 N2 C20 . -10E1(3)
O6 Mn1 N2 C20 1_565 -94.4(8)
O5 Mn1 N2 C20 1_545 84.8(8)
Mn1 O1 C2 C3 . -166.4(9)
Mn1 O1 C2 C1 . 14.1(16)
C6 C1 C2 O1 . 175.1(11)
C7 C1 C2 O1 . -7.9(17)
C6 C1 C2 C3 . -4.5(17)
C7 C1 C2 C3 . 172.5(12)
O1 Mn1 O3 C10 . -9E1(6)
N1 Mn1 O3 C10 . -173.4(10)
N2 Mn1 O3 C10 . 5.8(10)
O6 Mn1 O3 C10 1_565 -80.9(10)
O5 Mn1 O3 C10 1_545 98.4(10)
O1 C2 C3 C4 . -175.0(12)
C1 C2 C3 C4 . 4.6(19)
O1 C2 C3 O2 . 2.9(17)
C1 C2 C3 O2 . -177.5(11)
C8 O2 C3 C4 . -31.1(19)
C8 O2 C3 C2 . 151.0(12)
C2 C3 C4 C5 . -4(2)
O2 C3 C4 C5 . 177.9(11)
C3 C4 C5 C6 . 4(2)
C4 C5 C6 C1 . -4(2)
C7 C1 C6 C5 . -172.8(12)
C2 C1 C6 C5 . 4.3(19)
C17 N1 C7 C1 . -177.0(11)
Mn1 N1 C7 C1 . -1.4(16)
C6 C1 C7 N1 . 179.4(12)
C2 C1 C7 N1 . 2.3(18)
Mn1 O3 C10 C9 . -5.3(18)
Mn1 O3 C10 C11 . 168.8(8)
C14 C9 C10 O3 . 179.7(12)
C15 C9 C10 O3 . -1.5(18)
C14 C9 C10 C11 . 5.7(17)
C15 C9 C10 C11 . -175.6(11)
C16 O4 C11 C12 . 28.4(19)
C16 O4 C11 C10 . -151.5(12)
O3 C10 C11 C12 . 177.8(11)
C9 C10 C11 C12 . -7.4(18)
O3 C10 C11 O4 . -2.3(15)
C9 C10 C11 O4 . 172.5(10)
O4 C11 C12 C13 . -177.0(12)
C10 C11 C12 C13 . 3(2)
C11 C12 C13 C14 . 3(2)
C12 C13 C14 C9 . -5(2)
C10 C9 C14 C13 . 0(2)
C15 C9 C14 C13 . -178.4(13)
C20 N2 C15 C9 . 178.8(11)
Mn1 N2 C15 C9 . -3.7(18)
C10 C9 C15 N2 . 6.1(19)
C14 C9 C15 N2 . -175.1(13)
C7 N1 C17 C18 . -103.3(12)
Mn1 N1 C17 C18 . 81.0(9)
Mn1 O5 C18 C17 1_565 -162.6(6)
N1 C17 C18 O5 . 70.0(12)
Mn1 O6 C19 C20 1_545 159.0(7)
O6 C19 C20 N2 . -65.1(13)
C15 N2 C20 C19 . 97.8(13)
Mn1 N2 C20 C19 . -79.8(11)
